data_4069602
loop_
_publ_author_name
'Ren, Shikuo'
'Chan, Hoi-Shan'
'Xie, Zuowei'

_publ_section_title
;
 Reaction of Zirconocene&#x2212;Carboryne Precursor with Alkynes: An
 Efficient Route to Zirconacyclopentenes Incorporating a Carboranyl Unit
;
_journal_issue 14
_journal_name_full Organometallics
_journal_page_first 4106
_journal_paper_doi 10.1021/om9002973
_journal_volume 28
_journal_year 2009
_chemical_formula_sum 'C30 H39 B10 P Zr'
_chemical_formula_weight 629.90
_chemical_name_systematic
; 
 ? 
;
_space_group_IT_number 2
_symmetry_cell_setting triclinic
_symmetry_space_group_name_Hall '-P 1'
_symmetry_space_group_name_H-M 'P -1'
_atom_sites_solution_hydrogens geom
_atom_sites_solution_primary direct
_atom_sites_solution_secondary difmap
_audit_creation_method SHELXL-97
_cell_angle_alpha 67.007(4)
_cell_angle_beta 78.568(5)
_cell_angle_gamma 74.341(5)
_cell_formula_units_Z 2
_cell_length_a 11.227(3)
_cell_length_b 11.761(3)
_cell_length_c 13.983(4)
_cell_measurement_temperature 293(2)
_cell_volume 1627.6(8)
_computing_cell_refinement 'BRUKER SMART CCD DIFFRACTOMETER'
_computing_data_collection 'BRUKER SMART CCD DIFFRACTOMETER'
_computing_data_reduction 'BRUKER SMART CCD DIFFRACTOMETER'
_computing_molecular_graphics 'SIEMENS SHELXTL'
_computing_publication_material 'SIEMENS SHELXTL'
_computing_structure_refinement 'SHELXL-97 (Sheldrick, 1997)'
_computing_structure_solution 'SHELXS-97 (Sheldrick, 1990)'
_diffrn_ambient_temperature 293(2)
_diffrn_measured_fraction_theta_full 0.994
_diffrn_measured_fraction_theta_max 0.994
_diffrn_measurement_device_type 'BRUKER SMART CCD DIFFRACTOMETER'
_diffrn_measurement_method 'OMEGA SCAN'
_diffrn_radiation_monochromator graphite
_diffrn_radiation_source 'fine-focus sealed tube'
_diffrn_radiation_type MoK\a
_diffrn_radiation_wavelength 0.71073
_diffrn_reflns_av_R_equivalents 0.0387
_diffrn_reflns_av_sigmaI/netI 0.0618
_diffrn_reflns_limit_h_max 13
_diffrn_reflns_limit_h_min -10
_diffrn_reflns_limit_k_max 13
_diffrn_reflns_limit_k_min -13
_diffrn_reflns_limit_l_max 16
_diffrn_reflns_limit_l_min -16
_diffrn_reflns_number 8815
_diffrn_reflns_theta_full 25.00
_diffrn_reflns_theta_max 25.00
_diffrn_reflns_theta_min 1.59
_exptl_absorpt_coefficient_mu 0.407
_exptl_absorpt_correction_T_max 1.0000
_exptl_absorpt_correction_T_min 0.228270
_exptl_absorpt_correction_type SADABS
_exptl_crystal_colour yellow
_exptl_crystal_density_diffrn 1.285
_exptl_crystal_density_method 'not measured'
_exptl_crystal_description block
_exptl_crystal_F_000 648
_exptl_crystal_size_max 0.50
_exptl_crystal_size_mid 0.40
_exptl_crystal_size_min 0.30
_refine_diff_density_max 1.250
_refine_diff_density_min -0.916
_refine_diff_density_rms 0.090
_refine_ls_extinction_method none
_refine_ls_goodness_of_fit_ref 1.032
_refine_ls_hydrogen_treatment riding
_refine_ls_matrix_type full
_refine_ls_number_parameters 379
_refine_ls_number_reflns 5706
_refine_ls_number_restraints 0
_refine_ls_restrained_S_all 1.032
_refine_ls_R_factor_all 0.0553
_refine_ls_R_factor_gt 0.0485
_refine_ls_shift/su_max 0.001
_refine_ls_shift/su_mean 0.000
_refine_ls_structure_factor_coef Fsqd
_refine_ls_weighting_details 'calc w=1/[\s^2^(Fo^2^)+(0.0943P)^2^+0.0000P] where P=(Fo^2^+2Fc^2^)/3'
_refine_ls_weighting_scheme calc
_refine_ls_wR_factor_gt 0.1316
_refine_ls_wR_factor_ref 0.1366
_reflns_number_gt 4967
_reflns_number_total 5706
_reflns_threshold_expression >2sigma(I)
_cod_data_source_file om9002973_si_001.cif
_cod_data_source_block 5i
_cod_depositor_comments
;
The following automatic conversions were performed:

'_symmetry_cell_setting' value 'Triclinic' changed to 'triclinic'
according to /home/saulius/struct/CIF-dictionaries/cif_core.dic
dictionary named 'cif_core.dic' version 2.4.2 from 2011-04-26.

Automatic conversion script
Id: cif_fix_values 1715 2011-07-08 13:25:40Z adriana 
;
_cod_original_sg_symbol_H-M P-1
_cod_database_code 4069602

loop_
_symmetry_equiv_pos_as_xyz
'x, y, z'
'-x, -y, -z'

loop_
_atom_site_label
_atom_site_type_symbol
_atom_site_fract_x
_atom_site_fract_y
_atom_site_fract_z
_atom_site_U_iso_or_equiv
_atom_site_adp_type
_atom_site_occupancy
_atom_site_symmetry_multiplicity
_atom_site_calc_flag
_atom_site_refinement_flags
Zr1 Zr 0.73987(2) 0.75205(2) 0.603004(19) 0.02585(13) Uani 1 1 d .
P1 P 0.60577(7) 0.88464(7) 0.73136(6) 0.0290(2) Uani 1 1 d .
C1 C 0.9757(3) 0.7043(3) 0.7560(2) 0.0316(7) Uani 1 1 d .
C2 C 0.9539(3) 0.6560(3) 0.6606(2) 0.0302(6) Uani 1 1 d .
C11 C 0.8594(3) 0.7888(3) 0.7854(2) 0.0319(7) Uani 1 1 d .
C12 C 0.8645(4) 0.8497(3) 0.8619(3) 0.0457(8) Uani 1 1 d .
H12A H 0.9222 0.7924 0.9120 0.055 Uiso 1 1 calc R
H12B H 0.7829 0.8626 0.9001 0.055 Uiso 1 1 calc R
C13 C 0.9048(4) 0.9771(4) 0.8089(3) 0.0544(9) Uani 1 1 d .
H13A H 0.9896 0.9630 0.7767 0.065 Uiso 1 1 calc R
H13B H 0.8522 1.0317 0.7540 0.065 Uiso 1 1 calc R
C14 C 0.8978(6) 1.0429(5) 0.8829(4) 0.0901(17) Uani 1 1 d .
H14A H 0.9486 0.9874 0.9388 0.108 Uiso 1 1 calc R
H14B H 0.8125 1.0590 0.9138 0.108 Uiso 1 1 calc R
C15 C 0.9400(6) 1.1655(5) 0.8326(5) 0.103(2) Uani 1 1 d .
H15A H 0.9333 1.2027 0.8840 0.154 Uiso 1 1 calc R
H15B H 0.8888 1.2220 0.7783 0.154 Uiso 1 1 calc R
H15C H 1.0250 1.1503 0.8031 0.154 Uiso 1 1 calc R
C16 C 0.7614(3) 0.8024(3) 0.7385(2) 0.0290(6) Uani 1 1 d .
C17 C 0.5791(3) 1.0461(3) 0.7303(2) 0.0332(7) Uani 1 1 d .
C18 C 0.4945(4) 1.0867(4) 0.8029(3) 0.0633(12) Uani 1 1 d .
H18A H 0.4520 1.0307 0.8564 0.076 Uiso 1 1 calc R
C19 C 0.4735(5) 1.2119(5) 0.7955(4) 0.0847(16) Uani 1 1 d .
H19A H 0.4150 1.2393 0.8434 0.102 Uiso 1 1 calc R
C20 C 0.5359(4) 1.2941(4) 0.7205(4) 0.0627(11) Uani 1 1 d .
H20A H 0.5222 1.3767 0.7182 0.075 Uiso 1 1 calc R
C21 C 0.6187(4) 1.2565(4) 0.6485(3) 0.0544(9) Uani 1 1 d .
H21A H 0.6618 1.3133 0.5964 0.065 Uiso 1 1 calc R
C22 C 0.6390(4) 1.1334(3) 0.6525(3) 0.0472(9) Uani 1 1 d .
H22A H 0.6943 1.1090 0.6015 0.057 Uiso 1 1 calc R
C23 C 0.5086(3) 0.8047(3) 0.8459(2) 0.0313(6) Uani 1 1 d .
C24 C 0.3828(3) 0.8295(4) 0.8410(3) 0.0448(8) Uani 1 1 d .
H24A H 0.3492 0.8863 0.7798 0.054 Uiso 1 1 calc R
C25 C 0.3049(4) 0.7708(4) 0.9263(3) 0.0560(10) Uani 1 1 d .
H25A H 0.2195 0.7903 0.9233 0.067 Uiso 1 1 calc R
C26 C 0.3557(4) 0.6836(4) 1.0152(3) 0.0581(11) Uani 1 1 d .
H26A H 0.3042 0.6431 1.0721 0.070 Uiso 1 1 calc R
C27 C 0.4810(4) 0.6558(4) 1.0207(3) 0.0561(10) Uani 1 1 d .
H27A H 0.5143 0.5961 1.0810 0.067 Uiso 1 1 calc R
C28 C 0.5588(3) 0.7163(3) 0.9366(2) 0.0420(8) Uani 1 1 d .
H28A H 0.6439 0.6980 0.9408 0.050 Uiso 1 1 calc R
C29 C 0.7118(4) 0.5566(3) 0.5862(3) 0.0493(9) Uani 1 1 d .
H29A H 0.7599 0.5185 0.5355 0.059 Uiso 1 1 calc R
C30 C 0.5969(4) 0.6390(4) 0.5738(3) 0.0549(10) Uani 1 1 d .
H30A H 0.5511 0.6693 0.5127 0.066 Uiso 1 1 calc R
C31 C 0.5500(3) 0.6569(3) 0.6677(3) 0.0503(9) Uani 1 1 d .
H31A H 0.4657 0.7014 0.6838 0.060 Uiso 1 1 calc R
C32 C 0.6364(4) 0.5836(3) 0.7397(3) 0.0457(9) Uani 1 1 d .
H32A H 0.6227 0.5680 0.8148 0.055 Uiso 1 1 calc R
C33 C 0.7362(3) 0.5198(3) 0.6894(3) 0.0454(8) Uani 1 1 d .
H33A H 0.8044 0.4523 0.7231 0.054 Uiso 1 1 calc R
C34 C 0.7890(4) 0.8171(4) 0.4065(2) 0.0510(9) Uani 1 1 d .
H34A H 0.8106 0.7608 0.3664 0.061 Uiso 1 1 calc R
C35 C 0.6699(4) 0.8880(4) 0.4247(3) 0.0499(9) Uani 1 1 d .
H35A H 0.5941 0.8880 0.3999 0.060 Uiso 1 1 calc R
C36 C 0.6804(3) 0.9727(3) 0.4679(3) 0.0443(8) Uani 1 1 d .
H36A H 0.6139 1.0415 0.4787 0.053 Uiso 1 1 calc R
C37 C 0.8061(3) 0.9534(3) 0.4795(2) 0.0405(8) Uani 1 1 d .
H37A H 0.8419 1.0071 0.4996 0.049 Uiso 1 1 calc R
C38 C 0.8738(3) 0.8596(3) 0.4408(2) 0.0429(8) Uani 1 1 d .
H38A H 0.9647 0.8365 0.4292 0.051 Uiso 1 1 calc R
B3 B 1.0472(3) 0.7630(4) 0.6328(3) 0.0335(8) Uani 1 1 d .
H3 H 1.0214 0.8616 0.5799 0.040 Uiso 1 1 calc R
B4 B 1.1248(3) 0.7213(4) 0.7454(3) 0.0413(9) Uani 1 1 d .
H4 H 1.1508 0.7927 0.7651 0.050 Uiso 1 1 calc R
B5 B 1.0715(4) 0.5900(4) 0.8435(3) 0.0439(9) Uani 1 1 d .
H5 H 1.0624 0.5761 0.9269 0.053 Uiso 1 1 calc R
B6 B 0.9625(4) 0.5514(3) 0.7892(3) 0.0382(8) Uani 1 1 d .
H6 H 0.8822 0.5131 0.8371 0.046 Uiso 1 1 calc R
B7 B 1.0959(3) 0.6353(4) 0.5874(3) 0.0408(9) Uani 1 1 d .
H7 H 1.1039 0.6500 0.5039 0.049 Uiso 1 1 calc R
B8 B 1.2037(4) 0.6755(4) 0.6392(3) 0.0451(10) Uani 1 1 d .
H8 H 1.2815 0.7171 0.5894 0.054 Uiso 1 1 calc R
B9 B 1.2191(4) 0.5672(4) 0.7701(3) 0.0510(11) Uani 1 1 d .
H9 H 1.3068 0.5375 0.8055 0.061 Uiso 1 1 calc R
B10 B 1.1177(4) 0.4609(4) 0.7988(3) 0.0503(10) Uani 1 1 d .
H10 H 1.1392 0.3625 0.8532 0.060 Uiso 1 1 calc R
B11 B 1.0431(4) 0.5046(4) 0.6843(3) 0.0451(9) Uani 1 1 d .
H11 H 1.0167 0.4337 0.6643 0.054 Uiso 1 1 calc R
B12 B 1.2015(4) 0.5149(4) 0.6717(3) 0.0507(11) Uani 1 1 d .
H12 H 1.2784 0.4511 0.6434 0.061 Uiso 1 1 calc R

loop_
_atom_site_aniso_label
_atom_site_aniso_U_11
_atom_site_aniso_U_22
_atom_site_aniso_U_33
_atom_site_aniso_U_23
_atom_site_aniso_U_13
_atom_site_aniso_U_12
Zr1 0.02671(19) 0.02432(19) 0.02693(19) -0.00738(13) -0.00155(12) -0.00970(12)
P1 0.0297(4) 0.0275(4) 0.0294(4) -0.0099(3) 0.0014(3) -0.0091(3)
C1 0.0301(16) 0.0361(17) 0.0279(14) -0.0072(13) -0.0021(12) -0.0130(13)
C2 0.0309(16) 0.0281(15) 0.0327(15) -0.0110(13) -0.0021(12) -0.0087(12)
C11 0.0373(17) 0.0317(16) 0.0272(14) -0.0097(12) 0.0019(12) -0.0133(13)
C12 0.052(2) 0.051(2) 0.0425(18) -0.0243(17) -0.0037(16) -0.0146(17)
C13 0.060(2) 0.053(2) 0.061(2) -0.0272(19) -0.0066(19) -0.0196(19)
C14 0.128(5) 0.084(4) 0.090(4) -0.052(3) 0.001(3) -0.050(3)
C15 0.138(5) 0.076(4) 0.122(5) -0.061(4) 0.013(4) -0.048(4)
C16 0.0295(16) 0.0280(15) 0.0298(14) -0.0107(12) 0.0036(12) -0.0106(12)
C17 0.0351(17) 0.0304(16) 0.0367(16) -0.0146(13) -0.0067(13) -0.0052(13)
C18 0.075(3) 0.052(2) 0.068(3) -0.034(2) 0.027(2) -0.028(2)
C19 0.094(4) 0.061(3) 0.112(4) -0.060(3) 0.035(3) -0.026(3)
C20 0.072(3) 0.039(2) 0.088(3) -0.035(2) -0.003(2) -0.0130(19)
C21 0.069(3) 0.039(2) 0.061(2) -0.0185(18) -0.0048(19) -0.0200(18)
C22 0.057(2) 0.039(2) 0.049(2) -0.0188(16) 0.0039(17) -0.0181(17)
C23 0.0354(17) 0.0301(16) 0.0293(14) -0.0110(12) 0.0024(12) -0.0122(13)
C24 0.0397(19) 0.056(2) 0.0342(16) -0.0073(15) -0.0025(14) -0.0162(16)
C25 0.040(2) 0.073(3) 0.048(2) -0.0138(19) 0.0076(16) -0.0213(19)
C26 0.052(2) 0.069(3) 0.0406(19) -0.0072(19) 0.0120(17) -0.023(2)
C27 0.061(3) 0.055(2) 0.0357(18) 0.0028(17) -0.0042(17) -0.0150(19)
C28 0.0381(19) 0.045(2) 0.0380(17) -0.0090(15) -0.0048(14) -0.0087(15)
C29 0.063(2) 0.044(2) 0.056(2) -0.0308(18) 0.0129(18) -0.0296(18)
C30 0.070(3) 0.045(2) 0.061(2) -0.0093(18) -0.026(2) -0.032(2)
C31 0.0327(18) 0.043(2) 0.082(3) -0.0254(19) 0.0037(18) -0.0218(15)
C32 0.064(2) 0.0371(19) 0.0425(18) -0.0126(15) 0.0085(17) -0.0326(17)
C33 0.045(2) 0.0280(17) 0.066(2) -0.0115(16) -0.0096(17) -0.0168(15)
C34 0.069(3) 0.052(2) 0.0292(17) -0.0134(16) -0.0007(16) -0.0143(19)
C35 0.050(2) 0.056(2) 0.0354(17) 0.0008(16) -0.0153(16) -0.0163(18)
C36 0.043(2) 0.0339(18) 0.0393(17) 0.0012(15) -0.0027(15) -0.0043(15)
C37 0.044(2) 0.0366(18) 0.0340(16) -0.0039(14) 0.0028(14) -0.0161(15)
C38 0.0355(18) 0.048(2) 0.0314(16) -0.0035(15) 0.0052(14) -0.0100(15)
B3 0.0273(18) 0.040(2) 0.0324(17) -0.0093(15) 0.0010(14) -0.0142(15)
B4 0.033(2) 0.054(2) 0.0404(19) -0.0157(18) -0.0058(16) -0.0153(17)
B5 0.039(2) 0.048(2) 0.038(2) -0.0051(18) -0.0094(17) -0.0094(18)
B6 0.040(2) 0.0291(19) 0.0406(19) -0.0030(15) -0.0092(16) -0.0101(15)
B7 0.0297(19) 0.050(2) 0.041(2) -0.0209(18) 0.0025(15) -0.0035(16)
B8 0.0265(19) 0.060(3) 0.045(2) -0.0161(19) -0.0010(16) -0.0093(17)
B9 0.036(2) 0.060(3) 0.052(2) -0.015(2) -0.0123(18) -0.0047(19)
B10 0.045(2) 0.040(2) 0.057(2) -0.0073(19) -0.017(2) -0.0008(18)
B11 0.039(2) 0.040(2) 0.055(2) -0.0178(19) -0.0084(18) -0.0012(17)
B12 0.032(2) 0.057(3) 0.056(2) -0.021(2) -0.0066(18) 0.0047(18)

loop_
_atom_type_symbol
_atom_type_description
_atom_type_scat_dispersion_real
_atom_type_scat_dispersion_imag
_atom_type_scat_source
C C 0.0033 0.0016 'International Tables Vol C Tables 4.2.6.8 and 6.1.1.4'
H H 0.0000 0.0000 'International Tables Vol C Tables 4.2.6.8 and 6.1.1.4'
B B 0.0013 0.0007 'International Tables Vol C Tables 4.2.6.8 and 6.1.1.4'
P P 0.1023 0.0942 'International Tables Vol C Tables 4.2.6.8 and 6.1.1.4'
Zr Zr -2.9673 0.5597 'International Tables Vol C Tables 4.2.6.8 and 6.1.1.4'

loop_
_geom_angle_atom_site_label_1
_geom_angle_atom_site_label_2
_geom_angle_atom_site_label_3
_geom_angle
C16 Zr1 C29 134.33(11)
C16 Zr1 C2 68.98(10)
C29 Zr1 C2 94.81(12)
C16 Zr1 C32 85.13(11)
C29 Zr1 C32 53.39(12)
C2 Zr1 C32 96.25(11)
C16 Zr1 C31 102.69(12)
C29 Zr1 C31 53.18(12)
C2 Zr1 C31 127.73(11)
C32 Zr1 C31 32.25(12)
C16 Zr1 C30 134.37(12)
C29 Zr1 C30 31.96(13)
C2 Zr1 C30 126.35(12)
C32 Zr1 C30 53.13(12)
C31 Zr1 C30 31.96(13)
C16 Zr1 C35 131.58(12)
C29 Zr1 C35 91.86(13)
C2 Zr1 C35 130.78(11)
C32 Zr1 C35 125.64(12)
C31 Zr1 C35 94.36(13)
C30 Zr1 C35 75.07(12)
C16 Zr1 C33 102.32(11)
C29 Zr1 C33 32.23(11)
C2 Zr1 C33 77.45(10)
C32 Zr1 C33 32.22(12)
C31 Zr1 C33 53.23(12)
C30 Zr1 C33 53.01(12)
C35 Zr1 C33 123.70(12)
C16 Zr1 C37 88.67(11)
C29 Zr1 C37 135.63(12)
C2 Zr1 C37 91.51(11)
C32 Zr1 C37 167.60(12)
C31 Zr1 C37 140.72(12)
C30 Zr1 C37 128.03(12)
C35 Zr1 C37 52.98(12)
C33 Zr1 C37 160.16(13)
C16 Zr1 C34 141.22(12)
C29 Zr1 C34 82.30(12)
C2 Zr1 C34 100.80(11)
C32 Zr1 C34 133.65(12)
C31 Zr1 C34 111.98(13)
C30 Zr1 C34 82.58(13)
C35 Zr1 C34 32.27(12)
C33 Zr1 C34 112.01(12)
C37 Zr1 C34 53.41(12)
C16 Zr1 C38 110.32(11)
C29 Zr1 C38 107.34(12)
C2 Zr1 C38 78.41(10)
C32 Zr1 C38 159.91(12)
C31 Zr1 C38 144.23(12)
C30 Zr1 C38 114.80(13)
C35 Zr1 C38 53.20(11)
C33 Zr1 C38 128.41(12)
C37 Zr1 C38 31.93(11)
C34 Zr1 C38 32.48(12)
C16 Zr1 C36 99.99(11)
C29 Zr1 C36 123.36(13)
C2 Zr1 C36 123.52(11)
C32 Zr1 C36 139.22(12)
C31 Zr1 C36 108.73(12)
C30 Zr1 C36 101.42(12)
C35 Zr1 C36 31.81(12)
C33 Zr1 C36 154.02(12)
C37 Zr1 C36 32.01(11)
C34 Zr1 C36 53.22(12)
C38 Zr1 C36 52.95(11)
C16 P1 C23 110.19(14)
C16 P1 C17 114.22(14)
C23 P1 C17 104.95(14)
C16 P1 Zr1 54.24(9)
C23 P1 Zr1 118.50(10)
C17 P1 Zr1 136.47(10)
C11 C1 B3 116.4(2)
C11 C1 B5 124.2(3)
B3 C1 B5 114.3(3)
C11 C1 B4 126.2(3)
B3 C1 B4 63.03(19)
B5 C1 B4 62.5(2)
C11 C1 B6 114.0(3)
B3 C1 B6 112.5(3)
B5 C1 B6 63.3(2)
B4 C1 B6 114.1(3)
C11 C1 C2 111.3(2)
B3 C1 C2 60.72(18)
B5 C1 C2 112.5(3)
B4 C1 C2 112.0(2)
B6 C1 C2 60.98(19)
C1 C2 B7 107.0(2)
C1 C2 B11 106.8(2)
B7 C2 B11 61.1(2)
C1 C2 B3 59.24(18)
B7 C2 B3 61.4(2)
B11 C2 B3 110.7(2)
C1 C2 B6 59.29(18)
B7 C2 B6 110.5(2)
B11 C2 B6 61.1(2)
B3 C2 B6 109.8(2)
C1 C2 Zr1 111.48(17)
B7 C2 Zr1 129.90(19)
B11 C2 Zr1 130.8(2)
B3 C2 Zr1 114.91(18)
B6 C2 Zr1 116.30(19)
C16 C11 C1 114.4(3)
C16 C11 C12 127.0(3)
C1 C11 C12 118.7(3)
C11 C12 C13 113.3(3)
C14 C13 C12 113.2(3)
C13 C14 C15 113.6(4)
C11 C16 P1 139.4(2)
C11 C16 Zr1 132.9(2)
P1 C16 Zr1 86.81(12)
C22 C17 C18 117.6(3)
C22 C17 P1 120.3(2)
C18 C17 P1 122.0(3)
C17 C18 C19 119.6(4)
C20 C19 C18 121.4(4)
C19 C20 C21 119.9(4)
C20 C21 C22 119.8(4)
C17 C22 C21 121.6(3)
C24 C23 C28 119.3(3)
C24 C23 P1 118.7(2)
C28 C23 P1 122.0(2)
C23 C24 C25 120.8(3)
C26 C25 C24 119.3(4)
C27 C26 C25 120.7(3)
C26 C27 C28 120.3(3)
C27 C28 C23 119.7(3)
C30 C29 C33 108.2(3)
C30 C29 Zr1 74.5(2)
C33 C29 Zr1 74.70(19)
C29 C30 C31 108.5(3)
C29 C30 Zr1 73.5(2)
C31 C30 Zr1 74.01(19)
C30 C31 C32 107.9(3)
C30 C31 Zr1 74.0(2)
C32 C31 Zr1 73.78(19)
C31 C32 C33 107.8(3)
C31 C32 Zr1 73.97(19)
C33 C32 Zr1 74.30(19)
C29 C33 C32 107.6(3)
C29 C33 Zr1 73.07(19)
C32 C33 Zr1 73.49(19)
C35 C34 C38 106.7(3)
C35 C34 Zr1 73.44(19)
C38 C34 Zr1 73.87(18)
C36 C35 C34 109.0(3)
C36 C35 Zr1 74.95(19)
C34 C35 Zr1 74.28(19)
C35 C36 C37 107.8(3)
C35 C36 Zr1 73.23(19)
C37 C36 Zr1 73.27(19)
C38 C37 C36 108.5(3)
C38 C37 Zr1 74.44(19)
C36 C37 Zr1 74.72(19)
C37 C38 C34 108.0(3)
C37 C38 Zr1 73.63(18)
C34 C38 Zr1 73.65(19)
C1 B3 C2 60.04(18)
C1 B3 B7 105.8(3)
C2 B3 B7 59.2(2)
C1 B3 B8 104.9(2)
C2 B3 B8 107.0(3)
B7 B3 B8 59.9(2)
C1 B3 B4 58.57(19)
C2 B3 B4 107.9(2)
B7 B3 B4 107.6(3)
B8 B3 B4 59.5(2)
C1 B4 B8 105.3(3)
C1 B4 B5 58.7(2)
B8 B4 B5 108.5(3)
C1 B4 B9 105.5(3)
B8 B4 B9 60.6(2)
B5 B4 B9 60.3(2)
C1 B4 B3 58.39(18)
B8 B4 B3 60.1(2)
B5 B4 B3 107.5(3)
B9 B4 B3 108.3(3)
C1 B5 B4 58.8(2)
C1 B5 B10 105.3(3)
B4 B5 B10 108.2(3)
C1 B5 B9 105.3(3)
B4 B5 B9 59.9(2)
B10 B5 B9 60.5(3)
C1 B5 B6 58.53(19)
B4 B5 B6 107.4(3)
B10 B5 B6 59.8(2)
B9 B5 B6 107.8(3)
C1 B6 C2 59.73(18)
C1 B6 B11 105.6(3)
C2 B6 B11 59.1(2)
C1 B6 B10 104.9(3)
C2 B6 B10 107.4(3)
B11 B6 B10 60.5(2)
C1 B6 B5 58.2(2)
C2 B6 B5 107.4(3)
B11 B6 B5 107.9(3)
B10 B6 B5 59.6(2)
C2 B7 B11 59.5(2)
C2 B7 B3 59.41(19)
B11 B7 B3 107.7(3)
C2 B7 B8 107.5(3)
B11 B7 B8 108.4(3)
B3 B7 B8 60.4(2)
C2 B7 B12 107.6(3)
B11 B7 B12 60.7(2)
B3 B7 B12 108.1(3)
B8 B7 B12 59.8(2)
B12 B8 B4 107.9(3)
B12 B8 B7 60.1(2)
B4 B8 B7 108.2(3)
B12 B8 B3 107.8(3)
B4 B8 B3 60.5(2)
B7 B8 B3 59.7(2)
B12 B8 B9 59.9(3)
B4 B8 B9 59.8(2)
B7 B8 B9 108.0(3)
B3 B8 B9 108.1(3)
B4 B9 B12 107.4(3)
B4 B9 B5 59.8(2)
B12 B9 B5 107.9(3)
B4 B9 B8 59.6(2)
B12 B9 B8 59.6(2)
B5 B9 B8 107.4(3)
B4 B9 B10 107.5(3)
B12 B9 B10 60.5(3)
B5 B9 B10 59.6(2)
B8 B9 B10 107.7(3)
B5 B10 B6 60.6(2)
B5 B10 B11 107.7(3)
B6 B10 B11 59.3(2)
B5 B10 B9 59.9(2)
B6 B10 B9 107.9(3)
B11 B10 B9 107.2(3)
B5 B10 B12 107.1(3)
B6 B10 B12 107.0(3)
B11 B10 B12 59.7(2)
B9 B10 B12 59.2(3)
C2 B11 B7 59.4(2)
C2 B11 B6 59.8(2)
B7 B11 B6 108.0(3)
C2 B11 B12 107.1(3)
B7 B11 B12 60.1(2)
B6 B11 B12 108.3(3)
C2 B11 B10 107.6(3)
B7 B11 B10 108.6(3)
B6 B11 B10 60.2(2)
B12 B11 B10 60.4(2)
B8 B12 B7 60.0(2)
B8 B12 B9 60.5(3)
B7 B12 B9 108.5(3)
B8 B12 B11 107.5(3)
B7 B12 B11 59.3(2)
B9 B12 B11 108.2(3)
B8 B12 B10 108.3(3)
B7 B12 B10 107.5(3)
B9 B12 B10 60.3(3)
B11 B12 B10 59.8(2)

loop_
_geom_bond_atom_site_label_1
_geom_bond_atom_site_label_2
_geom_bond_distance
Zr1 C16 2.265(3)
Zr1 C29 2.507(3)
Zr1 C2 2.507(3)
Zr1 C32 2.517(3)
Zr1 C31 2.519(3)
Zr1 C30 2.520(3)
Zr1 C35 2.524(3)
Zr1 C33 2.527(3)
Zr1 C37 2.528(3)
Zr1 C34 2.535(3)
Zr1 C38 2.538(3)
Zr1 C36 2.546(3)
P1 C16 1.755(3)
P1 C23 1.824(3)
P1 C17 1.835(3)
C1 C11 1.505(4)
C1 B3 1.707(4)
C1 B5 1.708(5)
C1 B4 1.710(5)
C1 B6 1.713(5)
C1 C2 1.721(4)
C2 B7 1.728(5)
C2 B11 1.730(5)
C2 B3 1.733(4)
C2 B6 1.742(4)
C11 C16 1.332(4)
C11 C12 1.520(4)
C12 C13 1.538(5)
C13 C14 1.495(5)
C14 C15 1.497(7)
C17 C22 1.379(5)
C17 C18 1.383(5)
C18 C19 1.392(6)
C19 C20 1.345(6)
C20 C21 1.352(6)
C21 C22 1.384(5)
C23 C24 1.373(5)
C23 C28 1.394(4)
C24 C25 1.390(5)
C25 C26 1.374(5)
C26 C27 1.367(6)
C27 C28 1.387(5)
C29 C30 1.384(6)
C29 C33 1.397(5)
C30 C31 1.387(6)
C31 C32 1.399(5)
C32 C33 1.400(5)
C34 C35 1.406(5)
C34 C38 1.419(5)
C35 C36 1.390(5)
C36 C37 1.399(5)
C37 C38 1.393(5)
B3 B7 1.767(5)
B3 B8 1.780(5)
B3 B4 1.786(5)
B4 B8 1.768(6)
B4 B5 1.772(6)
B4 B9 1.773(6)
B5 B10 1.776(6)
B5 B9 1.781(6)
B5 B6 1.794(5)
B6 B11 1.764(6)
B6 B10 1.780(5)
B7 B11 1.759(6)
B7 B8 1.772(6)
B7 B12 1.773(6)
B8 B12 1.768(7)
B8 B9 1.785(6)
B9 B12 1.774(6)
B9 B10 1.793(7)
B10 B11 1.786(6)
B10 B12 1.796(6)
B11 B12 1.783(6)
